data_7156943
loop_
_publ_author_name
'Sandeep, K.'
'Siva Reddy, Alla'
'Kumara Swamy, K. C.'

_publ_section_title
;
 Cu(i) catalysed annulation of isothiocyanates/isocyanates with
 2-iodo-sulfonamides: synthesis of benzodithiazines, benzothiadiazinones,
 benzothiazinylidene-anilines and benzothiazolylidene-anilines.
;
_journal_issue 28
_journal_name_full 'Organic &amp; biomolecular chemistry'
_journal_page_first 6880
_journal_page_last 6894
_journal_paper_doi 10.1039/c9ob00994a
_journal_volume 17
_journal_year 2019
_chemical_formula_sum 'C15 H14 N2 O2 S2'
_chemical_formula_weight 318.40
_space_group_IT_number 61
_space_group_name_Hall '-P 2ac 2ab'
_space_group_name_H-M_alt 'P b c a'
_symmetry_cell_setting Orthorhombic'
_symmetry_space_group_name_Hall '-P 2ac 2ab'
_symmetry_space_group_name_H-M 'P b c a'
_atom_sites_solution_hydrogens geom
_atom_sites_solution_primary direct
_atom_sites_solution_secondary difmap
_audit_creation_method SHELXL-97
_audit_update_record
;
2018-07-21 deposited with the CCDC.    2019-06-26 downloaded from the CCDC.
;
_cell_angle_alpha 90.00
_cell_angle_beta 90.00
_cell_angle_gamma 90.00
_cell_formula_units_Z 8
_cell_length_a 11.4990(8)
_cell_length_b 8.4660(6)
_cell_length_c 31.300(2)
_cell_measurement_reflns_used 9952
_cell_measurement_temperature 298(2)
_cell_measurement_theta_max 26.47
_cell_measurement_theta_min 2.78
_cell_volume 3047.1(4)
_computing_cell_refinement 'Bruker SAINT'
_computing_data_collection 'Bruker APEX2'
_computing_data_reduction 'Bruker SAINT'
_computing_molecular_graphics 'Bruker SHELXTL'
_computing_publication_material 'Bruker SHELXTL'
_computing_structure_refinement 'SHELXL-2014 (Sheldrick 2014)'
_computing_structure_solution 'SHELXS-97 (Sheldrick, 2008)'
_diffrn_ambient_temperature 298(2)
_diffrn_measured_fraction_theta_full 0.990
_diffrn_measured_fraction_theta_max 0.990
_diffrn_measurement_device_type 'Bruker APEX-II CCD'
_diffrn_measurement_method '\f and \w scans'
_diffrn_radiation_monochromator graphite
_diffrn_radiation_source 'fine-focus sealed tube'
_diffrn_radiation_type MoK\a
_diffrn_radiation_wavelength 0.71073
_diffrn_reflns_av_R_equivalents 0.0248
_diffrn_reflns_av_sigmaI/netI 0.0129
_diffrn_reflns_limit_h_max 12
_diffrn_reflns_limit_h_min -13
_diffrn_reflns_limit_k_max 10
_diffrn_reflns_limit_k_min -10
_diffrn_reflns_limit_l_max 35
_diffrn_reflns_limit_l_min -37
_diffrn_reflns_number 22816
_diffrn_reflns_theta_full 25.00
_diffrn_reflns_theta_max 25.00
_diffrn_reflns_theta_min 3.15
_exptl_absorpt_coefficient_mu 0.354
_exptl_absorpt_correction_T_max 0.973
_exptl_absorpt_correction_T_min 0.964
_exptl_absorpt_correction_type empirical
_exptl_absorpt_process_details 'SADABS, Sheldrick (1996)'
_exptl_crystal_colour colourless
_exptl_crystal_density_diffrn 1.388
_exptl_crystal_density_method 'not measured'
_exptl_crystal_description block
_exptl_crystal_F_000 1328
_exptl_crystal_recrystallization_method 'Re-crystallisation from solvent'
_exptl_crystal_size_max 0.24
_exptl_crystal_size_mid 0.18
_exptl_crystal_size_min 0.16
_refine_diff_density_max 0.222
_refine_diff_density_min -0.257
_refine_diff_density_rms 0.037
_refine_ls_extinction_method none
_refine_ls_goodness_of_fit_ref 1.084
_refine_ls_hydrogen_treatment mixed
_refine_ls_matrix_type full
_refine_ls_number_parameters 192
_refine_ls_number_reflns 2649
_refine_ls_number_restraints 0
_refine_ls_restrained_S_all 1.084
_refine_ls_R_factor_all 0.0381
_refine_ls_R_factor_gt 0.0338
_refine_ls_shift/su_max 0.001
_refine_ls_shift/su_mean 0.000
_refine_ls_structure_factor_coef Fsqd
_refine_ls_weighting_details 'calc w=1/[\s^2^(Fo^2^)+(0.0475P)^2^+1.0770P] where P=(Fo^2^+2Fc^2^)/3'
_refine_ls_weighting_scheme calc
_refine_ls_wR_factor_gt 0.0893
_refine_ls_wR_factor_ref 0.0919
_reflns_number_gt 2379
_reflns_number_total 2649
_reflns_threshold_expression >2sigma(I)
_cod_data_source_file c9ob00994a2.cif
_cod_data_source_block Compd3aa
_cod_depositor_comments 'Adding full bibliography for 7156943--7156947.cif.'
_cod_original_sg_symbol_H-M Pbca
_cod_database_code 7156943

loop_
_symmetry_equiv_pos_as_xyz
'x, y, z'
'-x+1/2, -y, z+1/2'
'-x, y+1/2, -z+1/2'
'x+1/2, -y+1/2, -z'
'-x, -y, -z'
'x-1/2, y, -z-1/2'
'x, -y-1/2, z-1/2'
'-x-1/2, y-1/2, z'

loop_
_atom_site_label
_atom_site_type_symbol
_atom_site_fract_x
_atom_site_fract_y
_atom_site_fract_z
_atom_site_U_iso_or_equiv
_atom_site_adp_type
_atom_site_occupancy
_atom_site_symmetry_multiplicity
_atom_site_calc_flag
_atom_site_refinement_flags
S2 S 0.50962(4) 0.35353(6) 0.340712(13) 0.04782(16) Uani 1 1 d .
S1 S 0.40018(4) 0.51579(5) 0.423200(14) 0.04663(16) Uani 1 1 d .
O2 O 0.32505(14) 0.53480(19) 0.45901(4) 0.0682(4) Uani 1 1 d .
N2 N 0.30550(13) 0.45147(18) 0.30899(4) 0.0450(4) Uani 1 1 d .
O1 O 0.47471(15) 0.64300(17) 0.41168(5) 0.0662(4) Uani 1 1 d .
N1 N 0.31727(13) 0.4671(2) 0.38206(4) 0.0475(4) Uani 1 1 d .
C6 C 0.52980(14) 0.2759(2) 0.39251(5) 0.0383(4) Uani 1 1 d .
C7 C 0.36614(15) 0.4327(2) 0.34207(5) 0.0395(4) Uani 1 1 d .
C1 C 0.48260(15) 0.3448(2) 0.42896(5) 0.0393(4) Uani 1 1 d .
C5 C 0.59818(15) 0.1423(2) 0.39688(6) 0.0446(4) Uani 1 1 d .
H5 H 0.6286 0.0938 0.3727 0.054 Uiso 1 1 calc R
C8 C 0.34622(15) 0.4042(2) 0.26804(5) 0.0409(4) Uani 1 1 d .
C2 C 0.50297(16) 0.2811(2) 0.46913(6) 0.0486(5) Uani 1 1 d .
H2 H 0.4691 0.3256 0.4933 0.058 Uiso 1 1 calc R
C3 C 0.57413(18) 0.1508(2) 0.47270(6) 0.0541(5) Uani 1 1 d .
H3 H 0.5903 0.1099 0.4996 0.065 Uiso 1 1 calc R
C13 C 0.28355(18) 0.2911(2) 0.24616(6) 0.0542(5) Uani 1 1 d .
H13 H 0.2176 0.2467 0.2585 0.065 Uiso 1 1 calc R
C4 C 0.62206(16) 0.0796(2) 0.43702(6) 0.0498(5) Uani 1 1 d .
C9 C 0.44195(18) 0.4728(2) 0.24892(6) 0.0521(5) Uani 1 1 d .
H9 H 0.4834 0.5511 0.2632 0.063 Uiso 1 1 calc R
C11 C 0.4153(2) 0.3106(3) 0.18711(6) 0.0663(6) Uani 1 1 d .
H11 H 0.4389 0.2783 0.1601 0.080 Uiso 1 1 calc R
C10 C 0.4761(2) 0.4254(3) 0.20870(7) 0.0632(6) Uani 1 1 d .
H10 H 0.5410 0.4714 0.1961 0.076 Uiso 1 1 calc R
C12 C 0.3188(2) 0.2441(3) 0.20598(7) 0.0675(6) Uani 1 1 d .
H12 H 0.2770 0.1667 0.1915 0.081 Uiso 1 1 calc R
C15 C 0.19216(18) 0.4979(3) 0.38405(7) 0.0688(6) Uani 1 1 d .
H15A H 0.1740 0.5891 0.3671 0.103 Uiso 1 1 calc R
H15B H 0.1698 0.5167 0.4132 0.103 Uiso 1 1 calc R
H15C H 0.1506 0.4081 0.3732 0.103 Uiso 1 1 calc R
C14 C 0.6976(2) -0.0651(3) 0.44088(8) 0.0756(7) Uani 1 1 d .
H14A H 0.7190 -0.0803 0.4702 0.113 Uiso 1 1 calc R
H14B H 0.7665 -0.0513 0.4240 0.113 Uiso 1 1 calc R
H14C H 0.6556 -0.1558 0.4309 0.113 Uiso 1 1 calc R

loop_
_atom_site_aniso_label
_atom_site_aniso_U_11
_atom_site_aniso_U_22
_atom_site_aniso_U_33
_atom_site_aniso_U_23
_atom_site_aniso_U_13
_atom_site_aniso_U_12
S2 0.0430(3) 0.0688(3) 0.0316(2) 0.0037(2) 0.00319(17) 0.0140(2)
S1 0.0563(3) 0.0488(3) 0.0348(3) -0.00983(18) -0.00176(18) 0.0035(2)
O2 0.0768(10) 0.0892(10) 0.0387(7) -0.0199(7) 0.0063(7) 0.0177(9)
N2 0.0456(8) 0.0534(9) 0.0360(8) -0.0018(6) -0.0048(6) 0.0070(7)
O1 0.0854(11) 0.0455(8) 0.0677(10) -0.0043(7) -0.0070(8) -0.0094(7)
N1 0.0406(8) 0.0676(10) 0.0344(8) -0.0088(7) -0.0009(6) 0.0123(7)
C6 0.0340(8) 0.0481(9) 0.0327(8) 0.0000(7) -0.0045(6) -0.0040(7)
C7 0.0418(9) 0.0425(9) 0.0343(8) -0.0019(7) -0.0010(7) 0.0042(7)
C1 0.0390(9) 0.0458(10) 0.0330(9) -0.0025(7) -0.0041(7) -0.0068(7)
C5 0.0363(9) 0.0526(10) 0.0448(10) -0.0028(8) -0.0055(7) 0.0011(8)
C8 0.0454(9) 0.0451(9) 0.0321(8) 0.0026(7) -0.0075(7) 0.0084(8)
C2 0.0552(11) 0.0585(12) 0.0320(9) -0.0006(8) -0.0027(8) -0.0094(9)
C3 0.0608(12) 0.0602(12) 0.0411(10) 0.0127(9) -0.0138(9) -0.0100(10)
C13 0.0554(11) 0.0570(11) 0.0501(11) -0.0041(9) -0.0071(8) -0.0028(9)
C4 0.0428(10) 0.0510(11) 0.0555(11) 0.0059(9) -0.0145(8) -0.0051(8)
C9 0.0580(12) 0.0553(11) 0.0430(10) 0.0019(9) -0.0018(9) -0.0048(9)
C11 0.0911(16) 0.0736(14) 0.0342(10) -0.0018(10) 0.0006(10) 0.0269(13)
C10 0.0739(14) 0.0704(14) 0.0454(11) 0.0137(10) 0.0130(10) 0.0069(12)
C12 0.0823(15) 0.0667(13) 0.0536(12) -0.0199(10) -0.0185(12) 0.0086(12)
C15 0.0457(11) 0.1050(18) 0.0556(13) -0.0102(12) 0.0027(9) 0.0219(11)
C14 0.0725(15) 0.0725(15) 0.0818(16) 0.0121(13) -0.0205(13) 0.0173(12)

loop_
_atom_type_symbol
_atom_type_description
_atom_type_scat_dispersion_real
_atom_type_scat_dispersion_imag
_atom_type_scat_source
C C 0.0033 0.0016 'International Tables Vol C Tables 4.2.6.8 and 6.1.1.4'
H H 0.0000 0.0000 'International Tables Vol C Tables 4.2.6.8 and 6.1.1.4'
N N 0.0061 0.0033 'International Tables Vol C Tables 4.2.6.8 and 6.1.1.4'
O O 0.0106 0.0060 'International Tables Vol C Tables 4.2.6.8 and 6.1.1.4'
S S 0.1246 0.1234 'International Tables Vol C Tables 4.2.6.8 and 6.1.1.4'

loop_
_geom_angle_atom_site_label_1
_geom_angle_atom_site_label_2
_geom_angle_atom_site_label_3
_geom_angle
C6 S2 C7 103.89(8)
O1 S1 O2 118.64(10)
O1 S1 N1 109.77(9)
O2 S1 N1 106.93(9)
O1 S1 C1 109.15(9)
O2 S1 C1 110.05(9)
N1 S1 C1 100.81(8)
C7 N2 C8 121.58(15)
C7 N1 C15 117.95(15)
C7 N1 S1 121.02(12)
C15 N1 S1 119.29(13)
C5 C6 C1 118.89(16)
C5 C6 S2 118.01(13)
C1 C6 S2 123.08(13)
N2 C7 N1 119.09(15)
N2 C7 S2 122.75(13)
N1 C7 S2 118.06(12)
C2 C1 C6 120.92(17)
C2 C1 S1 120.63(14)
C6 C1 S1 118.44(13)
C6 C5 C4 120.86(17)
C6 C5 H5 119.6
C4 C5 H5 119.6
C13 C8 C9 119.53(17)
C13 C8 N2 118.07(17)
C9 C8 N2 122.32(16)
C3 C2 C1 119.02(17)
C3 C2 H2 120.5
C1 C2 H2 120.5
C2 C3 C4 121.31(17)
C2 C3 H3 119.3
C4 C3 H3 119.3
C12 C13 C8 119.9(2)
C12 C13 H13 120.0
C8 C13 H13 120.0
C3 C4 C5 118.96(18)
C3 C4 C14 121.27(18)
C5 C4 C14 119.76(19)
C10 C9 C8 120.02(19)
C10 C9 H9 120.0
C8 C9 H9 120.0
C10 C11 C12 119.22(19)
C10 C11 H11 120.4
C12 C11 H11 120.4
C11 C10 C9 120.6(2)
C11 C10 H10 119.7
C9 C10 H10 119.7
C11 C12 C13 120.6(2)
C11 C12 H12 119.7
C13 C12 H12 119.7
N1 C15 H15A 109.5
N1 C15 H15B 109.5
H15A C15 H15B 109.5
N1 C15 H15C 109.5
H15A C15 H15C 109.5
H15B C15 H15C 109.5
C4 C14 H14A 109.5
C4 C14 H14B 109.5
H14A C14 H14B 109.5
C4 C14 H14C 109.5
H14A C14 H14C 109.5
H14B C14 H14C 109.5

loop_
_geom_bond_atom_site_label_1
_geom_bond_atom_site_label_2
_geom_bond_distance
S2 C6 1.7648(17)
S2 C7 1.7815(17)
S1 O1 1.4228(16)
S1 O2 1.4243(14)
S1 N1 1.6542(15)
S1 C1 1.7396(18)
N2 C7 1.258(2)
N2 C8 1.422(2)
N1 C7 1.403(2)
N1 C15 1.463(2)
C6 C5 1.384(2)
C6 C1 1.392(2)
C1 C2 1.388(2)
C5 C4 1.391(3)
C5 H5 0.9300
C8 C13 1.380(3)
C8 C9 1.381(3)
C2 C3 1.378(3)
C2 H2 0.9300
C3 C4 1.384(3)
C3 H3 0.9300
C13 C12 1.380(3)
C13 H13 0.9300
C4 C14 1.507(3)
C9 C10 1.379(3)
C9 H9 0.9300
C11 C10 1.375(3)
C11 C12 1.377(3)
C11 H11 0.9300
C10 H10 0.9300
C12 H12 0.9300
C15 H15A 0.9600
C15 H15B 0.9600
C15 H15C 0.9600
C14 H14A 0.9600
C14 H14B 0.9600
C14 H14C 0.9600
